data_1505651
loop_
_publ_author_name
'Wu, Kun-Liang'
'Wilkinson, Stephanie'
'Reich, Norbert O.'
'Pettus, Thomas R. R.'

_publ_section_title
;
 Facile synthesis of naphthoquinone spiroketals by diastereoselective
 oxidative [3 + 2] cycloaddition.
;
_journal_issue 26
_journal_name_full 'Organic letters'
_journal_page_first 5537
_journal_page_last 5540
_journal_paper_doi 10.1021/ol702450d
_journal_volume 9
_journal_year 2007
_chemical_formula_sum 'C25 H18 O4'
_chemical_formula_weight 382.39
_chemical_name_systematic
; 
 ? 
;
_space_group_IT_number 14
_symmetry_cell_setting monoclinic
_symmetry_space_group_name_Hall '-P 2ybc'
_symmetry_space_group_name_H-M 'P 1 21/c 1'
_atom_sites_solution_hydrogens geom
_atom_sites_solution_primary direct
_atom_sites_solution_secondary difmap
_audit_creation_method SHELXL-97
_cell_angle_alpha 90.00
_cell_angle_beta 109.225(3)
_cell_angle_gamma 90.00
_cell_formula_units_Z 4
_cell_length_a 17.933(4)
_cell_length_b 5.5887(11)
_cell_length_c 18.881(4)
_cell_measurement_temperature 293(2)
_cell_volume 1786.8(7)
_computing_structure_refinement 'SHELXL-97 (Sheldrick, 1997)'
_computing_structure_solution 'SHELXS-97 (Sheldrick, 1990)'
_diffrn_ambient_temperature 293(2)
_diffrn_measured_fraction_theta_full 0.981
_diffrn_measured_fraction_theta_max 0.981
_diffrn_measurement_device_type 'CCd area detector'
_diffrn_measurement_method 'omega scan'
_diffrn_radiation_monochromator graphite
_diffrn_radiation_source 'fine-focus sealed tube'
_diffrn_radiation_type MoK\a
_diffrn_radiation_wavelength 0.71073
_diffrn_reflns_av_R_equivalents 0.2906
_diffrn_reflns_av_sigmaI/netI 0.3228
_diffrn_reflns_limit_h_max 13
_diffrn_reflns_limit_h_min -19
_diffrn_reflns_limit_k_max 5
_diffrn_reflns_limit_k_min -6
_diffrn_reflns_limit_l_max 20
_diffrn_reflns_limit_l_min -20
_diffrn_reflns_number 6938
_diffrn_reflns_theta_full 23.28
_diffrn_reflns_theta_max 23.28
_diffrn_reflns_theta_min 1.20
_exptl_absorpt_coefficient_mu 0.096
_exptl_absorpt_correction_T_max 0.525
_exptl_absorpt_correction_T_min 0.155
_exptl_absorpt_correction_type empirical
_exptl_absorpt_process_details 'psi scan'
_exptl_crystal_colour yellow
_exptl_crystal_density_diffrn 1.422
_exptl_crystal_density_method 'not measured'
_exptl_crystal_description plate
_exptl_crystal_F_000 800
_exptl_crystal_size_max 0.25
_exptl_crystal_size_mid 0.2
_exptl_crystal_size_min 0.03
_refine_diff_density_max 0.373
_refine_diff_density_min -0.374
_refine_diff_density_rms 0.099
_refine_ls_extinction_coef 0.011(2)
_refine_ls_extinction_expression Fc^*^=kFc[1+0.001xFc^2^\l^3^/sin(2\q)]^-1/4^
_refine_ls_extinction_method SHELXL
_refine_ls_goodness_of_fit_ref 1.015
_refine_ls_hydrogen_treatment mixed
_refine_ls_matrix_type full
_refine_ls_number_parameters 275
_refine_ls_number_reflns 2528
_refine_ls_number_restraints 4
_refine_ls_restrained_S_all 1.015
_refine_ls_R_factor_all 0.3154
_refine_ls_R_factor_gt 0.1115
_refine_ls_shift/su_max 0.000
_refine_ls_shift/su_mean 0.000
_refine_ls_structure_factor_coef Fsqd
_refine_ls_weighting_details 'calc w=1/[\s^2^(Fo^2^)+(0.0600P)^2^+0.0000P] where P=(Fo^2^+2Fc^2^)/3'
_refine_ls_weighting_scheme calc
_refine_ls_wR_factor_gt 0.2074
_refine_ls_wR_factor_ref 0.2734
_reflns_number_gt 692
_reflns_number_total 2528
_reflns_threshold_expression >2sigma(I)
_cod_data_source_file ol702450d-file001.cif
_cod_data_source_block pett2
_cod_original_cell_volume 1786.8(6)
_cod_original_sg_symbol_H-M P2(1)/c
_cod_database_code 1505651

loop_
_symmetry_equiv_pos_as_xyz
'x, y, z'
'-x, y+1/2, -z+1/2'
'-x, -y, -z'
'x, -y-1/2, z-1/2'

loop_
_atom_site_label
_atom_site_type_symbol
_atom_site_fract_x
_atom_site_fract_y
_atom_site_fract_z
_atom_site_U_iso_or_equiv
_atom_site_adp_type
_atom_site_occupancy
_atom_site_symmetry_multiplicity
_atom_site_calc_flag
_atom_site_refinement_flags
C1 C 0.2822(8) 0.638(2) 0.2404(6) 0.069(4) Uani 1 1 d .
C2 C 0.3923(7) 0.495(2) 0.3277(6) 0.054(3) Uani 1 1 d .
C3 C 0.4426(8) 0.349(3) 0.3845(6) 0.069(4) Uani 1 1 d .
C4 C 0.5245(8) 0.409(2) 0.4191(6) 0.056(3) Uani 1 1 d .
C5 C 0.5759(7) 0.281(2) 0.4781(5) 0.062(4) Uani 1 1 d .
H5 H 0.5572 0.1432 0.4940 0.074 Uiso 1 1 calc R
C6 C 0.6509(8) 0.346(2) 0.5135(6) 0.067(4) Uani 1 1 d .
H6 H 0.6829 0.2514 0.5522 0.080 Uiso 1 1 calc R
C7 C 0.6810(9) 0.552(3) 0.4927(8) 0.092(5) Uani 1 1 d .
H7 H 0.7329 0.6006 0.5167 0.111 Uiso 1 1 calc R
C8 C 0.6293(9) 0.686(2) 0.4335(7) 0.078(4) Uani 1 1 d .
H8 H 0.6488 0.8242 0.4183 0.093 Uiso 1 1 calc R
C9 C 0.5535(9) 0.627(2) 0.3973(6) 0.063(4) Uani 1 1 d .
C10 C 0.4970(9) 0.759(3) 0.3343(6) 0.065(4) Uani 1 1 d .
C11 C 0.4158(7) 0.699(2) 0.3026(6) 0.052(3) Uani 1 1 d .
C12 C 0.3508(7) 0.797(2) 0.2436(6) 0.066(4) Uani 1 1 d .
H12A H 0.3612 0.7936 0.1963 0.079 Uiso 1 1 calc R
H12B H 0.3405 0.9606 0.2546 0.079 Uiso 1 1 calc R
C13 C 0.1741(8) 0.632(2) 0.2882(6) 0.072(4) Uani 1 1 d .
C14 C 0.1511(7) 0.696(2) 0.3478(6) 0.074(4) Uani 1 1 d .
H14 H 0.1713 0.8337 0.3753 0.088 Uiso 1 1 calc R
C15 C 0.0981(8) 0.556(3) 0.3663(7) 0.090(5) Uani 1 1 d .
H15 H 0.0824 0.5983 0.4070 0.108 Uiso 1 1 calc R
C16 C 0.0682(8) 0.359(3) 0.3269(7) 0.089(5) Uani 1 1 d .
H16 H 0.0318 0.2661 0.3400 0.107 Uiso 1 1 calc R
C17 C 0.0916(7) 0.294(2) 0.2662(7) 0.083(4) Uani 1 1 d .
H17 H 0.0717 0.1558 0.2389 0.100 Uiso 1 1 calc R
C18 C 0.1453(8) 0.437(3) 0.2473(6) 0.070(4) Uani 1 1 d .
C19 C 0.1636(8) 0.374(2) 0.1738(6) 0.065(3) Uani 1 1 d D
H19 H 0.170(6) 0.198(4) 0.169(5) 0.077 Uiso 1 1 d D
C20 C 0.2333(7) 0.517(2) 0.1679(7) 0.070(4) Uani 1 1 d D
H20 H 0.275(4) 0.413(15) 0.160(5) 0.084 Uiso 1 1 d D
C21 C 0.1925(8) 0.687(2) 0.1001(6) 0.072(4) Uani 1 1 d D
H21 H 0.224(5) 0.837(11) 0.103(5) 0.086 Uiso 1 1 d D
C22 C 0.1724(9) 0.518(3) 0.0353(6) 0.092(5) Uani 1 1 d .
H22 H 0.1979 0.5113 -0.0003 0.111 Uiso 1 1 calc R
C23 C 0.1134(9) 0.378(3) 0.0359(7) 0.089(5) Uani 1 1 d .
H23 H 0.0890 0.2602 0.0013 0.107 Uiso 1 1 calc R
C24 C 0.0938(7) 0.452(3) 0.1054(6) 0.069(4) Uani 1 1 d D
H24 H 0.0357(15) 0.426(18) 0.093(5) 0.083 Uiso 1 1 d D
C25 C 0.1100(7) 0.724(2) 0.1050(6) 0.078(4) Uani 1 1 d .
H25A H 0.0745 0.8050 0.0616 0.093 Uiso 1 1 calc R
H25B H 0.1105 0.8029 0.1509 0.093 Uiso 1 1 calc R
O1 O 0.3149(5) 0.4400(13) 0.2917(4) 0.067(2) Uani 1 1 d .
O2 O 0.2327(5) 0.7700(14) 0.2731(4) 0.068(2) Uani 1 1 d .
O3 O 0.4145(5) 0.1563(15) 0.4024(4) 0.080(3) Uani 1 1 d .
O4 O 0.5246(5) 0.9432(16) 0.3116(4) 0.083(3) Uani 1 1 d .

loop_
_atom_site_aniso_label
_atom_site_aniso_U_11
_atom_site_aniso_U_22
_atom_site_aniso_U_33
_atom_site_aniso_U_23
_atom_site_aniso_U_13
_atom_site_aniso_U_12
C1 0.083(9) 0.074(11) 0.048(7) -0.006(7) 0.019(7) 0.020(9)
C2 0.070(9) 0.067(11) 0.027(6) -0.003(6) 0.016(6) 0.009(8)
C3 0.105(12) 0.080(12) 0.042(7) -0.022(8) 0.050(8) -0.016(10)
C4 0.088(10) 0.054(10) 0.040(7) -0.018(6) 0.038(7) -0.008(8)
C5 0.083(9) 0.069(10) 0.032(6) 0.002(6) 0.017(6) 0.015(8)
C6 0.080(10) 0.063(11) 0.057(8) 0.002(7) 0.021(7) 0.002(8)
C7 0.122(13) 0.094(13) 0.077(10) 0.005(9) 0.054(9) 0.028(11)
C8 0.102(11) 0.074(12) 0.086(10) -0.026(9) 0.070(9) -0.028(10)
C9 0.110(11) 0.051(10) 0.045(7) -0.023(7) 0.050(8) -0.018(9)
C10 0.108(11) 0.062(10) 0.039(7) -0.009(7) 0.041(8) 0.009(9)
C11 0.070(9) 0.048(9) 0.040(7) -0.002(6) 0.020(7) 0.005(8)
C12 0.079(9) 0.071(10) 0.054(7) 0.003(7) 0.029(7) -0.007(8)
C13 0.121(12) 0.050(10) 0.059(8) 0.004(7) 0.049(8) -0.012(9)
C14 0.104(10) 0.074(11) 0.047(7) -0.014(7) 0.031(7) 0.014(9)
C15 0.110(12) 0.120(15) 0.066(10) 0.012(9) 0.064(9) 0.000(11)
C16 0.122(12) 0.098(14) 0.065(9) 0.006(8) 0.055(8) -0.021(11)
C17 0.109(11) 0.078(11) 0.069(9) -0.001(7) 0.039(8) -0.024(9)
C18 0.101(10) 0.078(11) 0.046(7) 0.014(7) 0.044(7) 0.007(9)
C19 0.098(9) 0.044(9) 0.065(8) -0.003(7) 0.044(7) 0.005(8)
C20 0.088(10) 0.070(11) 0.070(8) 0.014(7) 0.051(7) 0.008(8)
C21 0.102(11) 0.056(10) 0.060(8) 0.018(7) 0.031(8) 0.009(8)
C22 0.143(14) 0.091(13) 0.044(8) -0.009(8) 0.032(9) 0.009(11)
C23 0.143(14) 0.069(12) 0.053(8) -0.003(7) 0.030(9) 0.007(10)
C24 0.075(8) 0.085(11) 0.048(7) -0.006(7) 0.022(7) -0.003(9)
C25 0.108(11) 0.053(10) 0.081(9) -0.005(7) 0.043(8) 0.002(9)
O1 0.102(7) 0.060(6) 0.047(5) 0.010(4) 0.036(5) 0.009(6)
O2 0.100(6) 0.053(6) 0.066(5) -0.005(4) 0.046(5) 0.004(5)
O3 0.131(7) 0.049(6) 0.078(6) -0.001(4) 0.060(5) 0.006(6)
O4 0.140(8) 0.060(6) 0.067(6) 0.000(5) 0.056(5) -0.007(6)

loop_
_atom_type_symbol
_atom_type_description
_atom_type_scat_dispersion_real
_atom_type_scat_dispersion_imag
_atom_type_scat_source
C C 0.0033 0.0016 'International Tables Vol C Tables 4.2.6.8 and 6.1.1.4'
H H 0.0000 0.0000 'International Tables Vol C Tables 4.2.6.8 and 6.1.1.4'
O O 0.0106 0.0060 'International Tables Vol C Tables 4.2.6.8 and 6.1.1.4'

loop_
_geom_angle_atom_site_label_1
_geom_angle_atom_site_label_2
_geom_angle_atom_site_label_3
_geom_angle
O2 C1 O1 105.9(9)
O2 C1 C12 106.9(10)
O1 C1 C12 106.1(9)
O2 C1 C20 111.1(9)
O1 C1 C20 104.5(10)
C12 C1 C20 121.3(11)
C11 C2 O1 113.5(10)
C11 C2 C3 123.9(12)
O1 C2 C3 122.6(13)
O3 C3 C2 118.6(13)
O3 C3 C4 120.4(14)
C2 C3 C4 121.0(13)
C5 C4 C3 123.9(13)
C5 C4 C9 117.3(11)
C3 C4 C9 118.5(13)
C6 C5 C4 123.8(12)
C6 C5 H5 118.1
C4 C5 H5 118.1
C5 C6 C7 120.2(13)
C5 C6 H6 119.9
C7 C6 H6 119.9
C6 C7 C8 116.8(14)
C6 C7 H7 121.6
C8 C7 H7 121.6
C9 C8 C7 124.2(14)
C9 C8 H8 117.9
C7 C8 H8 117.9
C8 C9 C4 117.7(12)
C8 C9 C10 126.3(14)
C4 C9 C10 116.0(12)
O4 C10 C11 120.4(12)
O4 C10 C9 115.8(13)
C11 C10 C9 123.7(13)
C2 C11 C10 116.4(12)
C2 C11 C12 109.0(11)
C10 C11 C12 134.4(12)
C11 C12 C1 104.6(9)
C11 C12 H12A 110.8
C1 C12 H12A 110.8
C11 C12 H12B 110.8
C1 C12 H12B 110.8
H12A C12 H12B 108.9
C18 C13 C14 121.8(14)
C18 C13 O2 120.2(12)
C14 C13 O2 117.9(13)
C15 C14 C13 118.9(13)
C15 C14 H14 120.5
C13 C14 H14 120.5
C16 C15 C14 121.0(13)
C16 C15 H15 119.5
C14 C15 H15 119.5
C15 C16 C17 120.0(14)
C15 C16 H16 120.0
C17 C16 H16 120.0
C18 C17 C16 118.8(13)
C18 C17 H17 120.6
C16 C17 H17 120.6
C13 C18 C17 119.4(12)
C13 C18 C19 122.9(13)
C17 C18 C19 117.5(13)
C20 C19 C24 104.4(10)
C20 C19 C18 111.2(10)
C24 C19 C18 109.3(10)
C20 C19 H19 113(6)
C24 C19 H19 107(6)
C18 C19 H19 112(6)
C1 C20 C19 114.3(10)
C1 C20 C21 116.3(11)
C19 C20 C21 101.8(10)
C1 C20 H20 99(6)
C19 C20 H20 113(6)
C21 C20 H20 114(6)
C22 C21 C25 99.1(11)
C22 C21 C20 101.9(10)
C25 C21 C20 103.5(10)
C22 C21 H21 124(6)
C25 C21 H21 115(7)
C20 C21 H21 111(6)
C23 C22 C21 110.2(14)
C23 C22 H22 124.9
C21 C22 H22 124.9
C22 C23 C24 105.1(13)
C22 C23 H23 127.4
C24 C23 H23 127.4
C23 C24 C19 107.0(11)
C23 C24 C25 99.5(10)
C19 C24 C25 100.4(9)
C23 C24 H24 107(6)
C19 C24 H24 130(6)
C25 C24 H24 109(6)
C21 C25 C24 93.2(10)
C21 C25 H25A 113.1
C24 C25 H25A 113.1
C21 C25 H25B 113.1
C24 C25 H25B 113.1
H25A C25 H25B 110.5
C2 O1 C1 106.3(10)
C13 O2 C1 114.2(10)

loop_
_geom_bond_atom_site_label_1
_geom_bond_atom_site_label_2
_geom_bond_distance
C1 O2 1.441(12)
C1 O1 1.458(12)
C1 C12 1.504(14)
C1 C20 1.518(14)
C2 C11 1.356(14)
C2 O1 1.366(11)
C2 C3 1.411(15)
C3 O3 1.281(13)
C3 C4 1.436(15)
C4 C5 1.385(14)
C4 C9 1.437(14)
C5 C6 1.340(13)
C5 H5 0.9300
C6 C7 1.386(16)
C6 H6 0.9300
C7 C8 1.409(16)
C7 H7 0.9300
C8 C9 1.347(14)
C8 H8 0.9300
C9 C10 1.483(15)
C10 O4 1.274(13)
C10 C11 1.420(15)
C11 C12 1.429(13)
C12 H12A 0.9700
C12 H12B 0.9700
C13 C18 1.335(15)
C13 C14 1.370(15)
C13 O2 1.406(13)
C14 C15 1.363(16)
C14 H14 0.9300
C15 C16 1.339(17)
C15 H15 0.9300
C16 C17 1.393(15)
C16 H16 0.9300
C17 C18 1.388(15)
C17 H17 0.9300
C18 C19 1.567(15)
C19 C20 1.521(15)
C19 C24 1.536(15)
C19 H19 0.999(11)
C20 C21 1.568(15)
C20 H20 0.999(11)
C21 C22 1.495(16)
C21 C25 1.526(16)
C21 H21 0.998(11)
C22 C23 1.316(16)
C22 H22 0.9300
C23 C24 1.522(16)
C23 H23 0.9300
C24 C25 1.546(15)
C24 H24 1.001(11)
C25 H25A 0.9700
C25 H25B 0.9700

loop_
_geom_torsion_atom_site_label_1
_geom_torsion_atom_site_label_2
_geom_torsion_atom_site_label_3
_geom_torsion_atom_site_label_4
_geom_torsion
C11 C2 C3 O3 -178.1(10)
O1 C2 C3 O3 0.7(16)
C11 C2 C3 C4 -1.2(16)
O1 C2 C3 C4 177.7(9)
O3 C3 C4 C5 -7.0(16)
C2 C3 C4 C5 176.0(10)
O3 C3 C4 C9 180.0(10)
C2 C3 C4 C9 3.1(14)
C3 C4 C5 C6 -175.5(11)
C9 C4 C5 C6 -2.5(16)
C4 C5 C6 C7 1.1(18)
C5 C6 C7 C8 -0.2(18)
C6 C7 C8 C9 0.8(19)
C7 C8 C9 C4 -2.2(17)
C7 C8 C9 C10 -179.3(11)
C5 C4 C9 C8 2.9(14)
C3 C4 C9 C8 176.3(10)
C5 C4 C9 C10 -179.8(9)
C3 C4 C9 C10 -6.3(13)
C8 C9 C10 O4 1.9(17)
C4 C9 C10 O4 -175.2(9)
C8 C9 C10 C11 -174.4(11)
C4 C9 C10 C11 8.5(15)
O1 C2 C11 C10 -176.1(9)
C3 C2 C11 C10 2.8(16)
O1 C2 C11 C12 -0.8(13)
C3 C2 C11 C12 178.1(10)
O4 C10 C11 C2 177.2(10)
C9 C10 C11 C2 -6.7(16)
O4 C10 C11 C12 3.4(19)
C9 C10 C11 C12 179.6(12)
C2 C11 C12 C1 5.0(12)
C10 C11 C12 C1 179.1(12)
O2 C1 C12 C11 105.5(10)
O1 C1 C12 C11 -7.2(12)
C20 C1 C12 C11 -125.8(11)
C18 C13 C14 C15 0.8(18)
O2 C13 C14 C15 -175.9(11)
C13 C14 C15 C16 0(2)
C14 C15 C16 C17 0(2)
C15 C16 C17 C18 -1(2)
C14 C13 C18 C17 -1.2(19)
O2 C13 C18 C17 175.5(10)
C14 C13 C18 C19 173.3(11)
O2 C13 C18 C19 -10.0(18)
C16 C17 C18 C13 1.1(18)
C16 C17 C18 C19 -173.6(11)
C13 C18 C19 C20 15.5(16)
C17 C18 C19 C20 -169.9(10)
C13 C18 C19 C24 -99.3(14)
C17 C18 C19 C24 75.3(14)
O2 C1 C20 C19 -50.0(14)
O1 C1 C20 C19 63.8(13)
C12 C1 C20 C19 -176.8(10)
O2 C1 C20 C21 68.3(14)
O1 C1 C20 C21 -177.9(10)
C12 C1 C20 C21 -58.5(16)
C24 C19 C20 C1 132.6(11)
C18 C19 C20 C1 14.8(14)
C24 C19 C20 C21 6.3(13)
C18 C19 C20 C21 -111.5(11)
C1 C20 C21 C22 163.2(12)
C19 C20 C21 C22 -71.8(13)
C1 C20 C21 C25 -94.3(12)
C19 C20 C21 C25 30.7(13)
C25 C21 C22 C23 -33.4(14)
C20 C21 C22 C23 72.5(14)
C21 C22 C23 C24 -1.5(16)
C22 C23 C24 C19 -68.7(14)
C22 C23 C24 C25 35.4(14)
C20 C19 C24 C23 62.9(13)
C18 C19 C24 C23 -178.0(12)
C20 C19 C24 C25 -40.6(12)
C18 C19 C24 C25 78.5(12)
C22 C21 C25 C24 50.8(10)
C20 C21 C25 C24 -53.8(10)
C23 C24 C25 C21 -52.4(10)
C19 C24 C25 C21 57.1(10)
C11 C2 O1 C1 -4.0(12)
C3 C2 O1 C1 177.1(10)
O2 C1 O1 C2 -106.5(10)
C12 C1 O1 C2 6.8(11)
C20 C1 O1 C2 136.0(9)
C18 C13 O2 C1 -27.9(15)
C14 C13 O2 C1 149.0(10)
O1 C1 O2 C13 -55.3(11)
C12 C1 O2 C13 -168.1(9)
C20 C1 O2 C13 57.6(13)
